data_2223965
loop_
_publ_author_name
'Li, Chengjuan'
'Li, Da-Cheng'
'Wang, Da-Qi'

_publ_section_title
;
 Bis[aqua(2,3-naphtho-15-crown-5)sodium]
 tetrakis(thiocyanato-\k<i>N</i>)cobaltate(II)
;
_journal_coeditor_code PK2189
_journal_issue 11
_journal_name_full 'Acta Crystallographica Section E'
_journal_page_first m1314
_journal_paper_doi 10.1107/S1600536809038641
_journal_volume 65
_journal_year 2009
_chemical_formula_iupac '[Na (C18 H22 O5) (H2 O)]2 [Co (N C S)4]'
_chemical_formula_moiety '2(C18 H24 Na O6 +), C4 N4 S4 Co1 2-'
_chemical_formula_sum 'C40 H48 Co N4 Na2 O12 S4'
_chemical_formula_weight 1009.97
_chemical_name_systematic
;
Bis[aqua(2,3-naphtho-15-crown-5)sodium]
tetrakis(thiocyanato-\k<i>N</i>)cobaltate(II)
;
_space_group_IT_number 15
_symmetry_cell_setting monoclinic
_symmetry_space_group_name_Hall '-C 2yc'
_symmetry_space_group_name_H-M 'C 1 2/c 1'
_atom_sites_solution_hydrogens geom
_atom_sites_solution_primary direct
_atom_sites_solution_secondary difmap
_audit_creation_method SHELXL-97
_cell_angle_alpha 90.00
_cell_angle_beta 115.255(3)
_cell_angle_gamma 90.00
_cell_formula_units_Z 4
_cell_length_a 23.030(5)
_cell_length_b 13.170(3)
_cell_length_c 17.469(4)
_cell_measurement_reflns_used 1972
_cell_measurement_temperature 298(2)
_cell_measurement_theta_max 21.88
_cell_measurement_theta_min 2.46
_cell_volume 4792.0(19)
_computing_cell_refinement 'SAINT (Siemens, 1996)'
_computing_data_collection 'SMART (Siemens, 1996)'
_computing_data_reduction 'SAINT (Siemens, 1996)'
_computing_molecular_graphics 'SHELXTL (Sheldrick, 2008)'
_computing_publication_material 'SHELXTL (Sheldrick, 2008)'
_computing_structure_refinement 'SHELXL97 (Sheldrick, 2008)'
_computing_structure_solution 'SHELXS97 (Sheldrick, 2008)'
_diffrn_ambient_temperature 298(2)
_diffrn_measured_fraction_theta_full 1.000
_diffrn_measured_fraction_theta_max 1.000
_diffrn_measurement_device_type 'Bruker SMART CCD area-detector'
_diffrn_measurement_method '\f and \f'
_diffrn_radiation_monochromator graphite
_diffrn_radiation_source 'fine-focus sealed tube'
_diffrn_radiation_type MoK\a
_diffrn_radiation_wavelength 0.71073
_diffrn_reflns_av_R_equivalents 0.0500
_diffrn_reflns_av_sigmaI/netI 0.0700
_diffrn_reflns_limit_h_max 27
_diffrn_reflns_limit_h_min -23
_diffrn_reflns_limit_k_max 10
_diffrn_reflns_limit_k_min -15
_diffrn_reflns_limit_l_max 20
_diffrn_reflns_limit_l_min -20
_diffrn_reflns_number 12300
_diffrn_reflns_theta_full 25.01
_diffrn_reflns_theta_max 25.01
_diffrn_reflns_theta_min 1.83
_diffrn_standards_number 0
_exptl_absorpt_coefficient_mu 0.612
_exptl_absorpt_correction_T_max 0.898
_exptl_absorpt_correction_T_min 0.796
_exptl_absorpt_correction_type multi-scan
_exptl_absorpt_process_details '(SADABS; Sheldrick, 1996)'
_exptl_crystal_colour red
_exptl_crystal_density_diffrn 1.400
_exptl_crystal_density_method 'not measured'
_exptl_crystal_description block
_exptl_crystal_F_000 2100
_exptl_crystal_size_max 0.39
_exptl_crystal_size_mid 0.36
_exptl_crystal_size_min 0.18
_refine_diff_density_max 0.252
_refine_diff_density_min -0.278
_refine_ls_extinction_method none
_refine_ls_goodness_of_fit_ref 1.003
_refine_ls_hydrogen_treatment constr
_refine_ls_matrix_type full
_refine_ls_number_parameters 285
_refine_ls_number_reflns 4232
_refine_ls_number_restraints 6
_refine_ls_restrained_S_all 1.013
_refine_ls_R_factor_all 0.1166
_refine_ls_R_factor_gt 0.0463
_refine_ls_shift/su_max 0.001
_refine_ls_shift/su_mean 0.000
_refine_ls_structure_factor_coef Fsqd
_refine_ls_weighting_details 'calc w=1/[\s^2^(Fo^2^)+(0.0212P)^2^+7.4253P] where P=(Fo^2^+2Fc^2^)/3'
_refine_ls_weighting_scheme calc
_refine_ls_wR_factor_gt 0.0840
_refine_ls_wR_factor_ref 0.1103
_reflns_number_gt 2150
_reflns_number_total 4232
_reflns_threshold_expression I>2\s(I)
_cod_data_source_file pk2189.cif
_cod_data_source_block I
_cod_depositor_comments
;
The following automatic conversions were performed:
'_symmetry_cell_setting' value 'Monoclinic' changed to 'monoclinic'
according to '/home/saulius/struct/CIF-dictionaries/cif_core.dic'
dictionary named 'cif_core.dic' version 2.4.1 from 2010-06-29.

Automatic conversion script
Id: cif_fix_enum 1527 2010-12-29 10:47:43Z saulius 

The following automatic conversions were performed:

'_symmetry_cell_setting' value 'Monoclinic' changed to 'monoclinic'
according to /home/saulius/struct/CIF-dictionaries/cif_core.dic
dictionary named 'cif_core.dic' version 2.4.1 from 2010-06-29.

Automatic conversion script
Id: cif_fix_values 1715 2011-07-08 13:25:40Z adriana 
;
_cod_original_cell_volume 4792.0(18)
_cod_original_sg_symbol_H-M 'C 2/c'
_cod_database_code 2223965
_cod_database_fobs_code 2223965

loop_
_symmetry_equiv_pos_as_xyz
'x, y, z'
'-x, y, -z+1/2'
'x+1/2, y+1/2, z'
'-x+1/2, y+1/2, -z+1/2'
'-x, -y, -z'
'x, -y, z-1/2'
'-x+1/2, -y+1/2, -z'
'x+1/2, -y+1/2, z-1/2'

loop_
_atom_site_type_symbol
_atom_site_label
_atom_site_fract_x
_atom_site_fract_y
_atom_site_fract_z
_atom_site_U_iso_or_equiv
_atom_site_adp_type
_atom_site_calc_flag
_atom_site_refinement_flags
_atom_site_occupancy
_atom_site_disorder_assembly
_atom_site_disorder_group
Co Co1 0.5000 0.51700(7) 0.7500 0.0623(3) Uani d S 1 . .
Na Na1 0.81291(7) 0.28279(13) 0.32041(10) 0.0657(5) Uani d . 1 . .
N N1 0.57146(16) 0.4339(3) 0.8270(2) 0.0680(10) Uani d . 1 . .
N N2 0.53079(17) 0.5994(3) 0.6834(3) 0.0808(12) Uani d . 1 . .
O O1 0.80689(12) 0.1597(2) 0.41499(16) 0.0580(7) Uani d . 1 . .
O O2 0.73752(11) 0.3173(2) 0.37301(15) 0.0534(7) Uani d . 1 . .
O O3 0.77894(13) 0.4521(2) 0.28951(16) 0.0632(8) Uani d . 1 . .
O O4 0.90108(13) 0.3783(2) 0.32829(17) 0.0680(8) Uani d . 1 . .
O O5 0.90001(12) 0.1712(2) 0.36137(18) 0.0690(8) Uani d . 1 . .
O O6 0.75231(14) 0.2494(2) 0.18076(19) 0.0952(11) Uani d . 1 . .
H H1 0.7131 0.2636 0.1564 0.114 Uiso d R 1 . .
H H3 0.7649 0.2381 0.1427 0.114 Uiso d R 1 . .
S S1 0.67314(6) 0.32131(10) 0.94135(7) 0.0739(4) Uani d . 1 . .
S S2 0.58936(6) 0.70155(14) 0.59663(10) 0.1164(6) Uani d U 1 . .
C C1 0.74760(18) 0.1464(3) 0.4142(2) 0.0472(10) Uani d . 1 . .
C C2 0.72491(19) 0.0597(3) 0.4328(2) 0.0558(11) Uani d . 1 . .
H H2 0.7506 0.0020 0.4480 0.067 Uiso calc R 1 . .
C C3 0.6622(2) 0.0558(3) 0.4292(2) 0.0580(11) Uani d . 1 . .
C C4 0.6371(2) -0.0332(4) 0.4494(3) 0.0766(14) Uani d . 1 . .
H H4 0.6617 -0.0920 0.4647 0.092 Uiso calc R 1 . .
C C5 0.5771(3) -0.0328(5) 0.4463(3) 0.0969(18) Uani d . 1 . .
H H5 0.5613 -0.0916 0.4601 0.116 Uiso calc R 1 . .
C C6 0.5395(3) 0.0523(6) 0.4234(3) 0.1004(19) Uani d . 1 . .
H H6 0.4988 0.0508 0.4221 0.121 Uiso calc R 1 . .
C C7 0.5614(2) 0.1392(4) 0.4024(3) 0.0862(15) Uani d . 1 . .
H H7 0.5352 0.1963 0.3861 0.103 Uiso calc R 1 . .
C C8 0.62357(19) 0.1435(4) 0.4052(3) 0.0596(11) Uani d . 1 . .
C C9 0.64775(18) 0.2321(3) 0.3848(2) 0.0579(11) Uani d . 1 . .
H H9 0.6220 0.2898 0.3678 0.070 Uiso calc R 1 . .
C C10 0.70851(18) 0.2349(3) 0.3896(2) 0.0459(9) Uani d . 1 . .
C C11 0.69937(19) 0.4050(3) 0.3348(3) 0.0606(11) Uani d . 1 . .
H H11A 0.6762 0.4263 0.3672 0.073 Uiso calc R 1 . .
H H11B 0.6684 0.3891 0.2777 0.073 Uiso calc R 1 . .
C C12 0.7428(2) 0.4878(3) 0.3330(3) 0.0668(12) Uani d . 1 . .
H H12A 0.7177 0.5467 0.3042 0.080 Uiso calc R 1 . .
H H12B 0.7715 0.5073 0.3903 0.080 Uiso calc R 1 . .
C C13 0.8307(2) 0.5175(4) 0.2980(3) 0.0770(14) Uani d . 1 . .
H H13A 0.8541 0.5386 0.3564 0.092 Uiso calc R 1 . .
H H13B 0.8145 0.5777 0.2632 0.092 Uiso calc R 1 . .
C C14 0.8738(2) 0.4593(4) 0.2697(3) 0.0778(14) Uani d . 1 . .
H H14A 0.8495 0.4326 0.2132 0.093 Uiso calc R 1 . .
H H14B 0.9074 0.5031 0.2688 0.093 Uiso calc R 1 . .
C C15 0.9376(2) 0.3071(4) 0.3053(3) 0.0813(15) Uani d . 1 . .
H H15A 0.9754 0.3398 0.3055 0.098 Uiso calc R 1 . .
H H15B 0.9121 0.2808 0.2490 0.098 Uiso calc R 1 . .
C C16 0.9568(2) 0.2230(4) 0.3686(3) 0.0842(15) Uani d . 1 . .
H H16A 0.9851 0.1761 0.3580 0.101 Uiso calc R 1 . .
H H16B 0.9796 0.2502 0.4253 0.101 Uiso calc R 1 . .
C C17 0.91031(19) 0.1114(4) 0.4336(3) 0.0762(14) Uani d . 1 . .
H H17A 0.9302 0.1522 0.4845 0.091 Uiso calc R 1 . .
H H17B 0.9387 0.0551 0.4378 0.091 Uiso calc R 1 . .
C C18 0.84685(19) 0.0722(3) 0.4251(3) 0.0689(13) Uani d . 1 . .
H H18A 0.8279 0.0279 0.3762 0.083 Uiso calc R 1 . .
H H18B 0.8520 0.0343 0.4752 0.083 Uiso calc R 1 . .
C C19 0.61400(19) 0.3861(3) 0.8744(3) 0.0535(11) Uani d . 1 . .
C C20 0.55531(19) 0.6421(4) 0.6479(3) 0.0719(14) Uani d . 1 . .

loop_
_atom_site_aniso_label
_atom_site_aniso_U_11
_atom_site_aniso_U_22
_atom_site_aniso_U_33
_atom_site_aniso_U_12
_atom_site_aniso_U_13
_atom_site_aniso_U_23
Co1 0.0459(5) 0.0642(6) 0.0740(6) 0.000 0.0228(4) 0.000
Na1 0.0605(10) 0.0661(12) 0.0759(11) 0.0079(8) 0.0344(9) 0.0094(9)
N1 0.052(2) 0.066(3) 0.084(3) -0.0012(19) 0.027(2) 0.006(2)
N2 0.059(2) 0.090(3) 0.091(3) -0.008(2) 0.030(2) 0.013(2)
O1 0.0525(17) 0.0562(19) 0.0705(19) 0.0140(14) 0.0311(14) 0.0077(14)
O2 0.0524(16) 0.0422(17) 0.0665(18) 0.0095(13) 0.0263(14) 0.0088(14)
O3 0.0724(19) 0.056(2) 0.0596(18) -0.0050(15) 0.0268(16) -0.0006(14)
O4 0.0646(18) 0.088(2) 0.0551(18) -0.0045(17) 0.0291(15) -0.0010(17)
O5 0.0531(18) 0.083(2) 0.072(2) 0.0075(16) 0.0281(15) -0.0001(17)
O6 0.088(2) 0.099(3) 0.084(2) 0.0186(19) 0.0222(19) -0.0222(19)
S1 0.0733(8) 0.0708(9) 0.0714(8) 0.0126(6) 0.0250(6) 0.0094(6)
S2 0.0666(9) 0.1589(17) 0.1127(12) -0.0027(9) 0.0277(8) 0.0643(11)
C1 0.051(2) 0.044(3) 0.045(2) 0.006(2) 0.0192(19) -0.0018(19)
C2 0.067(3) 0.043(3) 0.051(3) 0.004(2) 0.019(2) -0.001(2)
C3 0.071(3) 0.057(3) 0.047(3) -0.016(2) 0.026(2) -0.012(2)
C4 0.089(4) 0.074(4) 0.058(3) -0.025(3) 0.022(3) -0.006(2)
C5 0.097(5) 0.116(6) 0.076(4) -0.052(4) 0.035(3) -0.005(4)
C6 0.071(4) 0.139(6) 0.092(4) -0.034(4) 0.036(3) -0.014(4)
C7 0.063(3) 0.103(5) 0.098(4) -0.013(3) 0.039(3) -0.011(3)
C8 0.057(3) 0.065(3) 0.061(3) -0.012(2) 0.029(2) -0.010(2)
C9 0.052(3) 0.057(3) 0.062(3) 0.006(2) 0.021(2) -0.008(2)
C10 0.053(2) 0.039(2) 0.046(2) -0.001(2) 0.0214(19) -0.0018(19)
C11 0.063(3) 0.043(3) 0.072(3) 0.011(2) 0.025(2) 0.004(2)
C12 0.089(3) 0.043(3) 0.066(3) 0.006(2) 0.031(3) 0.002(2)
C13 0.099(4) 0.064(3) 0.068(3) -0.013(3) 0.035(3) 0.009(3)
C14 0.085(3) 0.090(4) 0.059(3) -0.019(3) 0.031(3) 0.013(3)
C15 0.063(3) 0.114(5) 0.079(4) -0.009(3) 0.042(3) -0.011(3)
C16 0.056(3) 0.105(4) 0.097(4) 0.007(3) 0.038(3) -0.009(3)
C17 0.053(3) 0.081(4) 0.090(4) 0.024(2) 0.026(3) 0.013(3)
C18 0.067(3) 0.063(3) 0.077(3) 0.025(2) 0.031(2) 0.015(2)
C19 0.053(3) 0.049(3) 0.069(3) -0.010(2) 0.035(2) -0.006(2)
C20 0.041(3) 0.085(4) 0.071(3) 0.003(2) 0.005(2) 0.010(3)

loop_
_atom_type_symbol
_atom_type_description
_atom_type_scat_dispersion_real
_atom_type_scat_dispersion_imag
_atom_type_scat_source
C C 0.0033 0.0016 'International Tables Vol C Tables 4.2.6.8 and 6.1.1.4'
H H 0.0000 0.0000 'International Tables Vol C Tables 4.2.6.8 and 6.1.1.4'
O O 0.0106 0.0060 'International Tables Vol C Tables 4.2.6.8 and 6.1.1.4'
Co Co 0.3494 0.9721 'International Tables Vol C Tables 4.2.6.8 and 6.1.1.4'
S S 0.1246 0.1234 'International Tables Vol C Tables 4.2.6.8 and 6.1.1.4'
N N 0.0061 0.0033 'International Tables Vol C Tables 4.2.6.8 and 6.1.1.4'
Na Na 0.0362 0.0249 'International Tables Vol C Tables 4.2.6.8 and 6.1.1.4'

loop_
_geom_angle_atom_site_label_1
_geom_angle_atom_site_label_2
_geom_angle_atom_site_label_3
_geom_angle_site_symmetry_1
_geom_angle_site_symmetry_3
_geom_angle
_geom_angle_publ_flag
N2 Co1 N2 . 2_656 111.7(3) ?
N2 Co1 N1 . 2_656 108.47(16) ?
N2 Co1 N1 2_656 2_656 108.11(15) ?
N2 Co1 N1 . . 108.11(15) ?
N2 Co1 N1 2_656 . 108.47(16) ?
N1 Co1 N1 2_656 . 112.0(2) ?
O6 Na1 O2 . . 103.94(11) ?
O6 Na1 O5 . . 105.07(12) ?
O2 Na1 O5 . . 133.49(12) ?
O6 Na1 O4 . . 106.64(12) ?
O2 Na1 O4 . . 130.18(12) ?
O5 Na1 O4 . . 73.18(12) ?
O6 Na1 O3 . . 86.87(11) ?
O2 Na1 O3 . . 70.98(10) ?
O5 Na1 O3 . . 145.58(12) ?
O4 Na1 O3 . . 72.47(11) ?
O6 Na1 O1 . . 115.14(13) ?
O2 Na1 O1 . . 65.28(9) ?
O5 Na1 O1 . . 69.71(11) ?
O4 Na1 O1 . . 129.50(12) ?
O3 Na1 O1 . . 134.41(11) ?
C19 N1 Co1 . . 178.3(4) ?
C20 N2 Co1 . . 172.3(4) ?
C1 O1 C18 . . 118.8(3) ?
C1 O1 Na1 . . 115.9(2) ?
C18 O1 Na1 . . 114.2(2) ?
C10 O2 C11 . . 118.7(3) ?
C10 O2 Na1 . . 116.3(2) ?
C11 O2 Na1 . . 112.7(2) ?
C12 O3 C13 . . 113.5(3) ?
C12 O3 Na1 . . 113.8(2) ?
C13 O3 Na1 . . 111.6(2) ?
C14 O4 C15 . . 115.0(3) ?
C14 O4 Na1 . . 104.7(2) ?
C15 O4 Na1 . . 103.3(3) ?
C17 O5 C16 . . 112.7(3) ?
C17 O5 Na1 . . 114.6(2) ?
C16 O5 Na1 . . 111.1(3) ?
Na1 O6 H1 . . 122.3 ?
Na1 O6 H3 . . 128.2 ?
H1 O6 H3 . . 107.3 ?
C2 C1 O1 . . 126.3(4) ?
C2 C1 C10 . . 120.3(4) ?
O1 C1 C10 . . 113.4(4) ?
C1 C2 C3 . . 120.7(4) ?
C1 C2 H2 . . 119.7 ?
C3 C2 H2 . . 119.7 ?
C8 C3 C4 . . 118.7(4) ?
C8 C3 C2 . . 119.0(4) ?
C4 C3 C2 . . 122.3(4) ?
C5 C4 C3 . . 120.2(5) ?
C5 C4 H4 . . 119.9 ?
C3 C4 H4 . . 119.9 ?
C4 C5 C6 . . 121.3(6) ?
C4 C5 H5 . . 119.3 ?
C6 C5 H5 . . 119.3 ?
C7 C6 C5 . . 120.5(5) ?
C7 C6 H6 . . 119.8 ?
C5 C6 H6 . . 119.8 ?
C6 C7 C8 . . 120.6(5) ?
C6 C7 H7 . . 119.7 ?
C8 C7 H7 . . 119.7 ?
C9 C8 C3 . . 119.3(4) ?
C9 C8 C7 . . 122.0(5) ?
C3 C8 C7 . . 118.7(5) ?
C10 C9 C8 . . 120.9(4) ?
C10 C9 H9 . . 119.5 ?
C8 C9 H9 . . 119.5 ?
C9 C10 O2 . . 126.0(4) ?
C9 C10 C1 . . 119.7(4) ?
O2 C10 C1 . . 114.2(3) ?
O2 C11 C12 . . 108.4(3) ?
O2 C11 H11A . . 110.0 ?
C12 C11 H11A . . 110.0 ?
O2 C11 H11B . . 110.0 ?
C12 C11 H11B . . 110.0 ?
H11A C11 H11B . . 108.4 ?
O3 C12 C11 . . 108.7(3) ?
O3 C12 H12A . . 110.0 ?
C11 C12 H12A . . 110.0 ?
O3 C12 H12B . . 110.0 ?
C11 C12 H12B . . 110.0 ?
H12A C12 H12B . . 108.3 ?
O3 C13 C14 . . 107.4(4) ?
O3 C13 H13A . . 110.2 ?
C14 C13 H13A . . 110.2 ?
O3 C13 H13B . . 110.2 ?
C14 C13 H13B . . 110.2 ?
H13A C13 H13B . . 108.5 ?
O4 C14 C13 . . 107.4(3) ?
O4 C14 H14A . . 110.2 ?
C13 C14 H14A . . 110.2 ?
O4 C14 H14B . . 110.2 ?
C13 C14 H14B . . 110.2 ?
H14A C14 H14B . . 108.5 ?
O4 C15 C16 . . 107.7(4) ?
O4 C15 H15A . . 110.2 ?
C16 C15 H15A . . 110.2 ?
O4 C15 H15B . . 110.2 ?
C16 C15 H15B . . 110.2 ?
H15A C15 H15B . . 108.5 ?
O5 C16 C15 . . 108.5(4) ?
O5 C16 H16A . . 110.0 ?
C15 C16 H16A . . 110.0 ?
O5 C16 H16B . . 110.0 ?
C15 C16 H16B . . 110.0 ?
H16A C16 H16B . . 108.4 ?
O5 C17 C18 . . 108.5(3) ?
O5 C17 H17A . . 110.0 ?
C18 C17 H17A . . 110.0 ?
O5 C17 H17B . . 110.0 ?
C18 C17 H17B . . 110.0 ?
H17A C17 H17B . . 108.4 ?
O1 C18 C17 . . 106.4(3) ?
O1 C18 H18A . . 110.4 ?
C17 C18 H18A . . 110.4 ?
O1 C18 H18B . . 110.4 ?
C17 C18 H18B . . 110.4 ?
H18A C18 H18B . . 108.6 ?
N1 C19 S1 . . 178.9(4) ?
N2 C20 S2 . . 179.2(5) ?

loop_
_geom_bond_atom_site_label_1
_geom_bond_atom_site_label_2
_geom_bond_site_symmetry_2
_geom_bond_distance
_geom_bond_publ_flag
Co1 N2 . 1.934(4) ?
Co1 N2 2_656 1.934(4) ?
Co1 N1 2_656 1.956(4) ?
Co1 N1 . 1.956(4) ?
Na1 O6 . 2.278(3) ?
Na1 O2 . 2.329(3) ?
Na1 O5 . 2.339(3) ?
Na1 O4 . 2.343(3) ?
Na1 O3 . 2.348(3) ?
Na1 O1 . 2.361(3) ?
N1 C19 . 1.162(5) ?
N2 C20 . 1.147(5) ?
O1 C1 . 1.371(4) ?
O1 C18 . 1.438(4) ?
O2 C10 . 1.369(4) ?
O2 C11 . 1.432(4) ?
O3 C12 . 1.425(4) ?
O3 C13 . 1.427(5) ?
O4 C14 . 1.425(5) ?
O4 C15 . 1.427(5) ?
O5 C17 . 1.420(5) ?
O5 C16 . 1.432(5) ?
O6 H1 . 0.8393 ?
O6 H3 . 0.8435 ?
S1 C19 . 1.610(5) ?
S2 C20 . 1.622(5) ?
C1 C2 . 1.351(5) ?
C1 C10 . 1.423(5) ?
C2 C3 . 1.420(5) ?
C2 H2 . 0.9300 ?
C3 C8 . 1.407(6) ?
C3 C4 . 1.416(6) ?
C4 C5 . 1.360(6) ?
C4 H4 . 0.9300 ?
C5 C6 . 1.367(7) ?
C5 H5 . 0.9300 ?
C6 C7 . 1.363(7) ?
C6 H6 . 0.9300 ?
C7 C8 . 1.412(5) ?
C7 H7 . 0.9300 ?
C8 C9 . 1.404(5) ?
C9 C10 . 1.366(5) ?
C9 H9 . 0.9300 ?
C11 C12 . 1.488(5) ?
C11 H11A . 0.9700 ?
C11 H11B . 0.9700 ?
C12 H12A . 0.9700 ?
C12 H12B . 0.9700 ?
C13 C14 . 1.494(6) ?
C13 H13A . 0.9700 ?
C13 H13B . 0.9700 ?
C14 H14A . 0.9700 ?
C14 H14B . 0.9700 ?
C15 C16 . 1.493(6) ?
C15 H15A . 0.9700 ?
C15 H15B . 0.9700 ?
C16 H16A . 0.9700 ?
C16 H16B . 0.9700 ?
C17 C18 . 1.496(5) ?
C17 H17A . 0.9700 ?
C17 H17B . 0.9700 ?
C18 H18A . 0.9700 ?
C18 H18B . 0.9700 ?

loop_
_geom_hbond_atom_site_label_D
_geom_hbond_atom_site_label_H
_geom_hbond_atom_site_label_A
_geom_hbond_site_symmetry_A
_geom_hbond_distance_DH
_geom_hbond_distance_HA
_geom_hbond_distance_DA
_geom_hbond_angle_DHA
O6 H1 S2 6_565 0.84 2.62 3.458(3) 172.9
O6 H3 S1 7_656 0.84 2.57 3.389(3) 164.9
